data_4126021
loop_
_publ_author_name
'Wang, Shuai'
'McCrea-Hendrick, Madison L'
'Weinstein, Cory M.'
'Caputo, Christine A.'
'Hoppe, Elke'
'Fettinger, James C.'
'Olmstead, Marilyn M.'
'Power, Philip P.'

_publ_section_title
;
 Tin(II) Hydrides as Intermediates in Rearrangements of Tin(II) Alkyl
 Derivatives.
;
_journal_name_full 'Journal of the American Chemical Society'
_journal_paper_doi 10.1021/jacs.7b02271
_journal_year 2017
_chemical_formula_moiety 'C67 H84 Sn2, C7 H8'
_chemical_formula_sum 'C74 H92 Sn2'
_chemical_formula_weight 1218.85
_space_group_crystal_system monoclinic
_space_group_IT_number 14
_space_group_name_Hall '-P 2ybc'
_space_group_name_H-M_alt 'P 1 21/c 1'
_symmetry_space_group_name_Hall '-P 2ybc'
_symmetry_space_group_name_H-M 'P 1 21/c 1'
_atom_sites_solution_hydrogens geom
_audit_creation_method SHELXL-2016/6
_cell_angle_alpha 90
_cell_angle_beta 93.3189(12)
_cell_angle_gamma 90
_cell_formula_units_Z 4
_cell_length_a 11.4010(3)
_cell_length_b 33.9076(10)
_cell_length_c 16.5719(4)
_cell_measurement_reflns_used 7442
_cell_measurement_temperature 90(2)
_cell_measurement_theta_max 71.93
_cell_measurement_theta_min 4.74
_cell_volume 6395.6(3)
_computing_cell_refinement 'SAINT (8.34a) (Bruker, 2013)'
_computing_data_collection 'Apex2 (2014.9-1) (Bruker, 2014)'
_computing_data_reduction 'SAINT (8.34a) (Bruker, 2013)'
_computing_molecular_graphics 'Bruker SHELXTL'
_computing_publication_material 'Bruker SHELXTL'
_computing_structure_refinement 'SHELXL-2016/6 (Sheldrick, 2016)'
_computing_structure_solution 'SHELXT (Sheldrick, 2014)'
_diffrn_ambient_temperature 90(2)
_diffrn_measured_fraction_theta_full 0.925
_diffrn_measured_fraction_theta_max 0.898
_diffrn_measurement_device_type 'Bruker APEX-II CCD'
_diffrn_measurement_method '\f and \w scans'
_diffrn_radiation_type CuK\a
_diffrn_radiation_wavelength 1.54178
_diffrn_reflns_av_R_equivalents 0.0384
_diffrn_reflns_av_unetI/netI 0.0696
_diffrn_reflns_Laue_measured_fraction_full 0.925
_diffrn_reflns_Laue_measured_fraction_max 0.898
_diffrn_reflns_limit_h_max 13
_diffrn_reflns_limit_h_min -13
_diffrn_reflns_limit_k_max 34
_diffrn_reflns_limit_k_min -40
_diffrn_reflns_limit_l_max 20
_diffrn_reflns_limit_l_min -19
_diffrn_reflns_number 16503
_diffrn_reflns_point_group_measured_fraction_full 0.925
_diffrn_reflns_point_group_measured_fraction_max 0.898
_diffrn_reflns_theta_full 67.679
_diffrn_reflns_theta_max 72.075
_diffrn_reflns_theta_min 2.972
_exptl_absorpt_coefficient_mu 6.499
_exptl_absorpt_correction_T_max 0.5806
_exptl_absorpt_correction_T_min 0.4003
_exptl_absorpt_correction_type multi-scan
_exptl_absorpt_process_details 'TWINABS V2012/1 (Sheldrick, 2012)'
_exptl_crystal_colour Red
_exptl_crystal_density_diffrn 1.266
_exptl_crystal_description Block
_exptl_crystal_F_000 2544
_exptl_crystal_size_max 0.236
_exptl_crystal_size_mid 0.185
_exptl_crystal_size_min 0.159
_refine_diff_density_max 3.566
_refine_diff_density_min -0.768
_refine_diff_density_rms 0.124
_refine_ls_extinction_method none
_refine_ls_goodness_of_fit_ref 1.041
_refine_ls_hydrogen_treatment constr
_refine_ls_matrix_type full
_refine_ls_number_parameters 720
_refine_ls_number_reflns 11302
_refine_ls_number_restraints 0
_refine_ls_restrained_S_all 1.041
_refine_ls_R_factor_all 0.0901
_refine_ls_R_factor_gt 0.0721
_refine_ls_shift/su_max 0.000
_refine_ls_shift/su_mean 0.000
_refine_ls_structure_factor_coef Fsqd
_refine_ls_weighting_details 'w=1/[\s^2^(Fo^2^)+(0.0681P)^2^+37.5678P] where P=(Fo^2^+2Fc^2^)/3'
_refine_ls_weighting_scheme calc
_refine_ls_wR_factor_gt 0.1766
_refine_ls_wR_factor_ref 0.1852
_reflns_Friedel_coverage 0.000
_reflns_number_gt 8620
_reflns_number_total 11302
_reflns_threshold_expression 'I > 2\s(I)'
_cod_data_source_file ja7b02271_si_002.cif
_cod_data_source_block VW66TW41F
_cod_depositor_comments
;
The following automatic conversions were performed:

'_exptl_absorpt_correction_type' value 'Multi-scan' changed to
'multi-scan' according to
/home/data/users/saulius/crontab/automatic-downloads/rss-feeds/ACS/lib/dictionaries/cif_core.dic
dictionary named 'cif_core.dic' version 2.4.2 from 2011-04-26.

Automatic conversion script
Id: cif_fix_values 4973 2017-02-22 13:04:09Z antanas 
;
_cod_database_code 4126021
_shelx_shelxl_version_number 2016/6
_shelx_space_group_comment
; 
The symmetry employed for this shelxl refinement is uniquely defined 
by the following loop, which should always be used as a source of 
symmetry information in preference to the above space-group names. 
They are only intended as comments. 
;
_shelx_estimated_absorpt_t_min 0.309
_shelx_estimated_absorpt_t_max 0.425

loop_
_space_group_symop_operation_xyz
'x, y, z'
'-x, y+1/2, -z+1/2'
'-x, -y, -z'
'x, -y-1/2, z-1/2'

loop_
_atom_site_label
_atom_site_type_symbol
_atom_site_fract_x
_atom_site_fract_y
_atom_site_fract_z
_atom_site_U_iso_or_equiv
_atom_site_adp_type
_atom_site_occupancy
_atom_site_site_symmetry_order
_atom_site_calc_flag
_atom_site_refinement_flags_posn
_atom_site_refinement_flags_adp
_atom_site_refinement_flags_occupancy
_atom_site_disorder_assembly
_atom_site_disorder_group
Sn1 Sn 0.20382(8) 0.31668(4) 0.30567(8) 0.0236(2) Uani 0.84 1 d . . P A 1
Sn1B Sn 0.1655(4) 0.3221(2) 0.3017(4) 0.0200(10) Uani 0.16 1 d . . P A 2
Sn2 Sn 0.08207(8) 0.31763(4) 0.70832(7) 0.0231(2) Uani 0.86 1 d . . P B 1
Sn2B Sn 0.1206(5) 0.3227(3) 0.7088(5) 0.0332(16) Uani 0.14 1 d . . P B 2
C1 C 0.2508(5) 0.36833(17) 0.2339(3) 0.0194(12) Uani 1 1 d . . . . .
C2 C 0.3715(5) 0.37301(18) 0.2209(4) 0.0213(12) Uani 1 1 d . . . . .
C3 C 0.4077(5) 0.39943(19) 0.1639(4) 0.0269(13) Uani 1 1 d . . . . .
H3 H 0.488657 0.401597 0.153934 0.032 Uiso 1 1 calc R U . . .
C4 C 0.3251(6) 0.4229(2) 0.1211(4) 0.0325(15) Uani 1 1 d . . . . .
H4 H 0.350041 0.441404 0.082553 0.039 Uiso 1 1 calc R U . . .
C5 C 0.2056(5) 0.41937(19) 0.1348(4) 0.0267(13) Uani 1 1 d . . . . .
H5 H 0.149687 0.435407 0.105492 0.032 Uiso 1 1 calc R U . . .
C6 C 0.1684(5) 0.39219(17) 0.1916(4) 0.0209(12) Uani 1 1 d . . . . .
C7 C 0.4530(5) 0.3476(2) 0.2734(4) 0.0283(14) Uani 1 1 d . . . . .
C8 C 0.4895(5) 0.3608(2) 0.3523(4) 0.0314(15) Uani 1 1 d . . . . .
C9 C 0.5532(6) 0.3351(3) 0.4029(5) 0.0429(19) Uani 1 1 d . . . . .
H9 H 0.576822 0.343353 0.456124 0.051 Uiso 1 1 calc R U . . .
C10 C 0.5834(6) 0.2976(3) 0.3779(5) 0.049(2) Uani 1 1 d . . . . .
H10 H 0.626388 0.280482 0.413962 0.059 Uiso 1 1 calc R U . . .
C11 C 0.5510(6) 0.2854(2) 0.3010(5) 0.0404(18) Uani 1 1 d . . . . .
H11 H 0.573530 0.259893 0.283560 0.048 Uiso 1 1 calc R U . . .
C12 C 0.4857(5) 0.3098(2) 0.2482(4) 0.0293(14) Uani 1 1 d . . . . .
C13 C 0.4602(6) 0.4025(2) 0.3784(4) 0.0396(18) Uani 1 1 d . . . . .
H13 H 0.380770 0.409290 0.353565 0.047 Uiso 1 1 calc R U . . .
C14 C 0.4557(7) 0.4069(3) 0.4701(5) 0.051(2) Uani 1 1 d . . . . .
H14A H 0.407757 0.385634 0.491138 0.077 Uiso 1 1 calc R U . . .
H14B H 0.420960 0.432418 0.482704 0.077 Uiso 1 1 calc R U . . .
H14C H 0.535518 0.405336 0.495296 0.077 Uiso 1 1 calc R U . . .
C15 C 0.5481(7) 0.4322(3) 0.3472(5) 0.052(2) Uani 1 1 d . . . . .
H15A H 0.526866 0.458858 0.364087 0.077 Uiso 1 1 calc R U . . .
H15B H 0.546270 0.430978 0.288088 0.077 Uiso 1 1 calc R U . . .
H15C H 0.627249 0.425818 0.369549 0.077 Uiso 1 1 calc R U . . .
C16 C 0.4541(5) 0.29572(19) 0.1618(4) 0.0288(14) Uani 1 1 d . . . . .
H16 H 0.387883 0.312515 0.139396 0.035 Uiso 1 1 calc R U . . .
C17 C 0.4140(6) 0.2527(2) 0.1554(5) 0.0403(17) Uani 1 1 d . . . . .
H17A H 0.391617 0.246475 0.098829 0.060 Uiso 1 1 calc R U . . .
H17B H 0.346233 0.248818 0.188296 0.060 Uiso 1 1 calc R U . . .
H17C H 0.478271 0.235408 0.174880 0.060 Uiso 1 1 calc R U . . .
C18 C 0.5585(6) 0.3025(2) 0.1094(4) 0.0364(16) Uani 1 1 d . . . . .
H18A H 0.625101 0.286322 0.129869 0.055 Uiso 1 1 calc R U . . .
H18B H 0.580782 0.330370 0.111477 0.055 Uiso 1 1 calc R U . . .
H18C H 0.536535 0.294996 0.053469 0.055 Uiso 1 1 calc R U . . .
C19 C 0.0431(5) 0.38799(17) 0.2144(4) 0.0200(12) Uani 1 1 d . . . . .
C20 C -0.0267(5) 0.35709(19) 0.1821(4) 0.0235(13) Uani 1 1 d . . . . .
C21 C -0.1396(5) 0.3521(2) 0.2108(4) 0.0254(13) Uani 1 1 d . . . . .
H21 H -0.187317 0.330887 0.190861 0.030 Uiso 1 1 calc R U . . .
C22 C -0.1825(5) 0.3773(2) 0.2672(4) 0.0338(16) Uani 1 1 d . . . . .
H22 H -0.259567 0.373811 0.284930 0.041 Uiso 1 1 calc R U . . .
C23 C -0.1135(5) 0.40758(19) 0.2977(4) 0.0258(13) Uani 1 1 d . . . . .
H23 H -0.143687 0.424660 0.336922 0.031 Uiso 1 1 calc R U . . .
C24 C 0.0004(5) 0.41404(18) 0.2727(4) 0.0237(12) Uani 1 1 d . . . . .
C25 C 0.0149(5) 0.33105(19) 0.1141(4) 0.0264(13) Uani 1 1 d . . . . .
H25 H 0.101629 0.327307 0.123505 0.032 Uiso 1 1 calc R U . . .
C26 C -0.0424(6) 0.2901(2) 0.1113(5) 0.0366(16) Uani 1 1 d . . . . .
H26A H -0.127247 0.292827 0.099601 0.055 Uiso 1 1 calc R U . . .
H26B H -0.027818 0.276968 0.163638 0.055 Uiso 1 1 calc R U . . .
H26C H -0.008723 0.274261 0.068884 0.055 Uiso 1 1 calc R U . . .
C27 C -0.0071(5) 0.3522(2) 0.0327(4) 0.0310(14) Uani 1 1 d . . . . .
H27A H -0.091854 0.354801 0.020360 0.047 Uiso 1 1 calc R U . . .
H27B H 0.027785 0.336901 -0.009978 0.047 Uiso 1 1 calc R U . . .
H27C H 0.028781 0.378492 0.035705 0.047 Uiso 1 1 calc R U . . .
C28 C 0.0737(6) 0.44858(19) 0.3053(4) 0.0306(14) Uani 1 1 d . . . . .
H28 H 0.157864 0.442399 0.296945 0.037 Uiso 1 1 calc R U . . .
C29 C 0.0628(7) 0.4557(2) 0.3956(5) 0.0440(18) Uani 1 1 d . . . . .
H29A H 0.117564 0.476554 0.414038 0.066 Uiso 1 1 calc R U . . .
H29B H 0.081718 0.431350 0.425449 0.066 Uiso 1 1 calc R U . . .
H29C H -0.017692 0.463769 0.405240 0.066 Uiso 1 1 calc R U . . .
C30 C 0.0417(7) 0.4859(2) 0.2569(5) 0.0436(18) Uani 1 1 d . . . . .
H30A H -0.042022 0.491623 0.260680 0.065 Uiso 1 1 calc R U . . .
H30B H 0.058494 0.481861 0.200181 0.065 Uiso 1 1 calc R U . . .
H30C H 0.088323 0.508126 0.278943 0.065 Uiso 1 1 calc R U . . .
C31 C 0.1781(7) 0.3442(2) 0.4242(4) 0.0354(16) Uani 1 1 d . . . . .
H31 H 0.205783 0.372158 0.426403 0.043 Uiso 1 1 calc R U . A 1
C32 C 0.0450(7) 0.3407(2) 0.4390(5) 0.0429(18) Uani 1 1 d . . . . .
H32A H 0.009555 0.367072 0.445568 0.051 Uiso 1 1 calc R U . . .
H32B H 0.002325 0.326874 0.393635 0.051 Uiso 1 1 calc R U . . .
C33 C 0.0421(6) 0.3169(2) 0.5165(5) 0.0412(17) Uani 1 1 d . . . . .
H33 H -0.035784 0.304822 0.526194 0.049 Uiso 1 1 calc R U . . .
C34 C 0.1407(6) 0.2875(2) 0.5063(4) 0.0356(15) Uani 1 1 d . . . . .
H34A H 0.126373 0.270369 0.458390 0.043 Uiso 1 1 calc R U . . .
H34B H 0.157642 0.271228 0.555209 0.043 Uiso 1 1 calc R U . . .
C35 C 0.2360(6) 0.3189(2) 0.4942(4) 0.0363(16) Uani 1 1 d . . . . .
H35 H 0.316189 0.308507 0.484980 0.044 Uiso 1 1 calc R U . . .
C36 C 0.2250(7) 0.3426(2) 0.5738(5) 0.0449(18) Uani 1 1 d . . . . .
H36A H 0.268194 0.329330 0.619618 0.054 Uiso 1 1 calc R U . . .
H36B H 0.256609 0.369641 0.568410 0.054 Uiso 1 1 calc R U . . .
C37 C 0.0933(6) 0.3438(2) 0.5866(4) 0.0383(16) Uani 1 1 d . . . . .
H37 H 0.060782 0.371178 0.583320 0.046 Uiso 1 1 calc R U . B 1
C38 C 0.0482(5) 0.37173(17) 0.7772(3) 0.0180(11) Uani 1 1 d . . . . .
C39 C -0.0706(5) 0.37980(18) 0.7891(4) 0.0212(12) Uani 1 1 d . . . . .
C40 C -0.1028(5) 0.40882(19) 0.8429(4) 0.0233(12) Uani 1 1 d . . . . .
H40 H -0.183421 0.414099 0.849771 0.028 Uiso 1 1 calc R U . . .
C41 C -0.0156(5) 0.43016(18) 0.8867(4) 0.0227(12) Uani 1 1 d . . . . .
H41 H -0.036762 0.449183 0.925390 0.027 Uiso 1 1 calc R U . . .
C42 C 0.1031(5) 0.42341(18) 0.8736(3) 0.0215(12) Uani 1 1 d . . . . .
H42 H 0.162036 0.438716 0.901745 0.026 Uiso 1 1 calc R U . . .
C43 C 0.1350(5) 0.39461(18) 0.8198(3) 0.0206(12) Uani 1 1 d . . . . .
C44 C -0.1555(4) 0.35578(19) 0.7360(3) 0.0218(12) Uani 1 1 d . . . . .
C45 C -0.1957(5) 0.3714(2) 0.6595(4) 0.0265(14) Uani 1 1 d . . . . .
C46 C -0.2580(6) 0.3464(2) 0.6059(4) 0.0340(15) Uani 1 1 d . . . . .
H46 H -0.286182 0.356426 0.554904 0.041 Uiso 1 1 calc R U . . .
C47 C -0.2799(6) 0.3077(2) 0.6245(4) 0.0374(17) Uani 1 1 d . . . . .
H47 H -0.320280 0.291110 0.585836 0.045 Uiso 1 1 calc R U . . .
C48 C -0.2432(5) 0.2929(2) 0.6991(4) 0.0349(16) Uani 1 1 d . . . . .
H48 H -0.260366 0.266327 0.711881 0.042 Uiso 1 1 calc R U . . .
C49 C -0.1806(5) 0.3166(2) 0.7571(4) 0.0303(14) Uani 1 1 d . . . . .
C50 C -0.1773(5) 0.4143(2) 0.6386(4) 0.0301(14) Uani 1 1 d . . . . .
H50 H -0.104145 0.423415 0.669123 0.036 Uiso 1 1 calc R U . . .
C51 C -0.1628(6) 0.4222(2) 0.5485(5) 0.0417(18) Uani 1 1 d . . . . .
H51A H -0.100053 0.405415 0.529452 0.062 Uiso 1 1 calc R U . . .
H51B H -0.142516 0.449953 0.540825 0.062 Uiso 1 1 calc R U . . .
H51C H -0.236625 0.416197 0.517644 0.062 Uiso 1 1 calc R U . . .
C52 C -0.2792(6) 0.4392(2) 0.6659(5) 0.0389(17) Uani 1 1 d . . . . .
H52A H -0.351548 0.431752 0.634797 0.058 Uiso 1 1 calc R U . . .
H52B H -0.262552 0.467162 0.656783 0.058 Uiso 1 1 calc R U . . .
H52C H -0.288834 0.434721 0.723512 0.058 Uiso 1 1 calc R U . . .
C53 C -0.1507(5) 0.3015(2) 0.8420(4) 0.0291(14) Uani 1 1 d . . . . .
H53 H -0.081538 0.316775 0.864970 0.035 Uiso 1 1 calc R U . . .
C54 C -0.2548(6) 0.3097(2) 0.8947(4) 0.0338(15) Uani 1 1 d . . . . .
H54A H -0.269887 0.338122 0.896142 0.051 Uiso 1 1 calc R U . . .
H54B H -0.235923 0.300096 0.949722 0.051 Uiso 1 1 calc R U . . .
H54C H -0.324840 0.296046 0.871834 0.051 Uiso 1 1 calc R U . . .
C55 C -0.1191(6) 0.2575(2) 0.8462(5) 0.0357(16) Uani 1 1 d . . . . .
H55A H -0.186579 0.241812 0.825657 0.053 Uiso 1 1 calc R U . . .
H55B H -0.098322 0.250124 0.902398 0.053 Uiso 1 1 calc R U . . .
H55C H -0.052065 0.252428 0.813169 0.053 Uiso 1 1 calc R U . . .
C56 C 0.2604(4) 0.38725(18) 0.7986(4) 0.0208(12) Uani 1 1 d . . . . .
C57 C 0.3212(5) 0.35354(18) 0.8276(4) 0.0242(13) Uani 1 1 d . . . . .
C58 C 0.4319(5) 0.3455(2) 0.7976(4) 0.0304(15) Uani 1 1 d . . . . .
H58 H 0.473866 0.322614 0.815720 0.036 Uiso 1 1 calc R U . . .
C59 C 0.4804(5) 0.3702(2) 0.7424(4) 0.0327(15) Uani 1 1 d . . . . .
H59 H 0.554647 0.364197 0.722311 0.039 Uiso 1 1 calc R U . . .
C60 C 0.4212(5) 0.4036(2) 0.7165(4) 0.0309(15) Uani 1 1 d . . . . .
H60 H 0.456152 0.420669 0.679325 0.037 Uiso 1 1 calc R U . . .
C61 C 0.3113(5) 0.41291(19) 0.7433(4) 0.0254(13) Uani 1 1 d . . . . .
C62 C 0.2730(5) 0.3281(2) 0.8941(4) 0.0287(14) Uani 1 1 d . . . . .
H62 H 0.186229 0.325516 0.883000 0.034 Uiso 1 1 calc R U . . .
C63 C 0.3259(8) 0.2863(2) 0.8987(5) 0.0441(18) Uani 1 1 d . . . . .
H63A H 0.312725 0.273229 0.846285 0.066 Uiso 1 1 calc R U . . .
H63B H 0.288159 0.271096 0.940291 0.066 Uiso 1 1 calc R U . . .
H63C H 0.410480 0.288074 0.912591 0.066 Uiso 1 1 calc R U . . .
C64 C 0.2947(6) 0.3486(2) 0.9759(4) 0.0345(15) Uani 1 1 d . . . . .
H64A H 0.379392 0.350551 0.989028 0.052 Uiso 1 1 calc R U . . .
H64B H 0.258120 0.333227 1.017838 0.052 Uiso 1 1 calc R U . . .
H64C H 0.260331 0.375075 0.973299 0.052 Uiso 1 1 calc R U . . .
C65 C 0.2519(6) 0.4512(2) 0.7158(4) 0.0317(15) Uani 1 1 d . . . . .
H65 H 0.169472 0.450318 0.733427 0.038 Uiso 1 1 calc R U . . .
C66 C 0.2446(10) 0.4572(3) 0.6249(5) 0.064(3) Uani 1 1 d . . . . .
H66A H 0.324060 0.458479 0.605453 0.096 Uiso 1 1 calc R U . . .
H66B H 0.202841 0.481787 0.611574 0.096 Uiso 1 1 calc R U . . .
H66C H 0.202112 0.435002 0.598818 0.096 Uiso 1 1 calc R U . . .
C67 C 0.3130(8) 0.4861(2) 0.7596(6) 0.057(2) Uani 1 1 d . . . . .
H67A H 0.306898 0.483178 0.818080 0.085 Uiso 1 1 calc R U . . .
H67B H 0.275233 0.510776 0.741559 0.085 Uiso 1 1 calc R U . . .
H67C H 0.396038 0.486631 0.747284 0.085 Uiso 1 1 calc R U . . .
C71 C 0.2523(7) 0.5500(2) 0.9698(5) 0.0462(19) Uani 1 1 d . . . . .
C72 C 0.2850(10) 0.5233(3) 1.0308(7) 0.077(4) Uani 1 1 d . . . . .
H72 H 0.242084 0.499523 1.036241 0.092 Uiso 1 1 calc R U . . .
C73 C 0.3810(12) 0.5316(3) 1.0838(10) 0.109(5) Uani 1 1 d . . . . .
H73 H 0.403601 0.513283 1.125116 0.131 Uiso 1 1 calc R U . . .
C74 C 0.4447(9) 0.5667(3) 1.0771(6) 0.069(3) Uani 1 1 d . . . . .
H74 H 0.513998 0.571653 1.110124 0.083 Uiso 1 1 calc R U . . .
C75 C 0.4038(7) 0.5929(3) 1.0222(6) 0.051(2) Uani 1 1 d . . . . .
H75 H 0.442588 0.617590 1.019547 0.062 Uiso 1 1 calc R U . . .
C76 C 0.3105(6) 0.5861(3) 0.9702(5) 0.047(2) Uani 1 1 d . . . . .
H76 H 0.284143 0.606180 0.933482 0.056 Uiso 1 1 calc R U . . .
C77 C 0.1479(7) 0.5421(3) 0.9157(5) 0.052(2) Uani 1 1 d . . . . .
H77A H 0.132351 0.513714 0.913942 0.078 Uiso 1 1 calc R U . . .
H77B H 0.161883 0.551578 0.861154 0.078 Uiso 1 1 calc R U . . .
H77C H 0.079935 0.555908 0.935860 0.078 Uiso 1 1 calc R U . . .

loop_
_atom_site_aniso_label
_atom_site_aniso_U_11
_atom_site_aniso_U_22
_atom_site_aniso_U_33
_atom_site_aniso_U_23
_atom_site_aniso_U_13
_atom_site_aniso_U_12
Sn1 0.0263(6) 0.0230(4) 0.0219(3) 0.0043(2) 0.0046(4) 0.0018(4)
Sn1B 0.011(2) 0.031(3) 0.0181(15) 0.0051(14) 0.0008(18) -0.0032(18)
Sn2 0.0261(5) 0.0226(4) 0.0213(3) -0.0018(3) 0.0058(4) -0.0001(4)
Sn2B 0.033(4) 0.035(3) 0.034(2) -0.0111(17) 0.020(3) -0.011(3)
C1 0.017(3) 0.020(3) 0.021(3) -0.002(2) 0.007(2) -0.002(2)
C2 0.015(3) 0.025(3) 0.024(3) 0.002(2) 0.002(2) 0.000(2)
C3 0.022(3) 0.032(4) 0.028(3) 0.002(3) 0.004(2) -0.006(2)
C4 0.029(3) 0.028(4) 0.041(4) 0.011(3) 0.007(3) -0.006(3)
C5 0.022(3) 0.025(3) 0.034(4) 0.009(3) 0.007(2) 0.006(2)
C6 0.017(3) 0.019(3) 0.026(3) 0.000(2) 0.003(2) 0.004(2)
C7 0.012(3) 0.036(4) 0.037(4) 0.001(3) 0.002(2) 0.001(2)
C8 0.017(3) 0.050(4) 0.027(3) -0.008(3) -0.003(2) 0.000(3)
C9 0.024(3) 0.066(5) 0.037(4) -0.010(4) -0.013(3) 0.010(3)
C10 0.036(4) 0.075(6) 0.035(4) 0.000(4) -0.015(3) 0.021(4)
C11 0.030(3) 0.050(5) 0.039(4) 0.003(3) -0.013(3) 0.016(3)
C12 0.024(3) 0.038(4) 0.025(3) 0.009(3) -0.005(2) 0.006(3)
C13 0.023(3) 0.059(5) 0.037(4) -0.013(4) 0.000(3) -0.003(3)
C14 0.038(4) 0.075(6) 0.042(5) -0.028(4) 0.006(3) -0.017(4)
C15 0.050(5) 0.055(5) 0.051(5) -0.018(4) 0.015(4) -0.012(4)
C16 0.025(3) 0.029(3) 0.032(4) 0.002(3) -0.009(3) 0.009(3)
C17 0.033(4) 0.035(4) 0.053(5) 0.001(3) 0.000(3) 0.002(3)
C18 0.033(3) 0.034(4) 0.041(4) 0.007(3) -0.008(3) 0.000(3)
C19 0.016(3) 0.020(3) 0.024(3) 0.005(2) 0.000(2) 0.003(2)
C20 0.017(3) 0.030(3) 0.023(3) 0.008(3) 0.003(2) 0.004(2)
C21 0.018(3) 0.035(4) 0.023(3) -0.001(3) -0.001(2) -0.003(2)
C22 0.013(3) 0.051(4) 0.038(4) 0.005(3) 0.005(2) 0.004(3)
C23 0.022(3) 0.032(3) 0.025(3) 0.004(3) 0.004(2) 0.011(2)
C24 0.023(3) 0.023(3) 0.024(3) 0.005(2) 0.001(2) 0.007(2)
C25 0.022(3) 0.029(3) 0.027(3) 0.001(3) 0.001(2) 0.002(2)
C26 0.038(4) 0.034(4) 0.037(4) -0.005(3) 0.000(3) -0.002(3)
C27 0.027(3) 0.041(4) 0.026(3) 0.001(3) 0.001(3) -0.002(3)
C28 0.033(3) 0.025(3) 0.034(4) 0.000(3) 0.003(3) 0.003(3)
C29 0.056(5) 0.036(4) 0.040(4) -0.006(3) 0.002(3) 0.000(3)
C30 0.055(5) 0.029(4) 0.047(5) 0.006(3) 0.000(4) 0.004(3)
C31 0.056(4) 0.030(4) 0.021(3) 0.003(3) 0.008(3) -0.003(3)
C32 0.048(4) 0.040(4) 0.040(4) 0.003(3) 0.005(3) 0.012(3)
C33 0.039(4) 0.042(4) 0.042(4) 0.011(3) -0.007(3) -0.009(3)
C34 0.041(4) 0.037(4) 0.029(4) 0.004(3) 0.007(3) 0.001(3)
C35 0.042(4) 0.031(4) 0.034(4) -0.006(3) -0.010(3) 0.002(3)
C36 0.051(4) 0.040(4) 0.043(5) 0.002(3) -0.004(3) -0.009(4)
C37 0.042(4) 0.034(4) 0.039(4) -0.001(3) -0.005(3) 0.001(3)
C38 0.016(3) 0.024(3) 0.014(3) -0.002(2) 0.001(2) 0.001(2)
C39 0.014(2) 0.027(3) 0.023(3) 0.000(2) 0.001(2) -0.002(2)
C40 0.014(3) 0.031(3) 0.025(3) 0.002(3) 0.003(2) -0.001(2)
C41 0.027(3) 0.020(3) 0.022(3) -0.001(2) 0.006(2) 0.001(2)
C42 0.022(3) 0.022(3) 0.020(3) -0.001(2) -0.001(2) -0.003(2)
C43 0.015(3) 0.028(3) 0.019(3) 0.001(2) 0.003(2) 0.000(2)
C44 0.011(2) 0.036(4) 0.018(3) -0.008(2) 0.000(2) -0.001(2)
C45 0.011(2) 0.042(4) 0.027(3) -0.002(3) 0.001(2) -0.006(2)
C46 0.031(3) 0.051(5) 0.020(3) -0.002(3) -0.002(3) -0.001(3)
C47 0.030(3) 0.049(5) 0.033(4) -0.013(3) -0.004(3) -0.016(3)
C48 0.024(3) 0.037(4) 0.043(4) -0.008(3) -0.006(3) -0.008(3)
C49 0.015(3) 0.033(4) 0.041(4) -0.005(3) -0.004(2) -0.003(2)
C50 0.016(3) 0.043(4) 0.031(4) 0.004(3) -0.004(2) -0.003(3)
C51 0.030(3) 0.053(5) 0.042(4) 0.015(4) 0.005(3) 0.003(3)
C52 0.030(3) 0.045(4) 0.041(4) 0.005(3) 0.001(3) 0.003(3)
C53 0.020(3) 0.029(3) 0.038(4) 0.001(3) -0.005(3) -0.004(2)
C54 0.032(3) 0.038(4) 0.031(4) 0.001(3) -0.001(3) 0.000(3)
C55 0.030(3) 0.032(4) 0.045(4) 0.001(3) 0.001(3) 0.000(3)
C56 0.010(2) 0.031(3) 0.022(3) -0.005(2) 0.000(2) -0.003(2)
C57 0.017(3) 0.025(3) 0.030(3) 0.000(3) 0.000(2) -0.003(2)
C58 0.018(3) 0.036(4) 0.036(4) -0.006(3) -0.004(3) 0.009(3)
C59 0.017(3) 0.043(4) 0.039(4) -0.005(3) 0.008(3) 0.002(3)
C60 0.020(3) 0.041(4) 0.033(4) -0.003(3) 0.009(2) -0.009(3)
C61 0.021(3) 0.029(3) 0.026(3) 0.001(3) -0.001(2) -0.003(2)
C62 0.025(3) 0.031(4) 0.030(4) 0.001(3) -0.004(2) -0.001(3)
C63 0.065(5) 0.027(4) 0.040(4) 0.003(3) -0.001(4) -0.001(3)
C64 0.029(3) 0.043(4) 0.032(4) 0.005(3) 0.001(3) 0.005(3)
C65 0.029(3) 0.030(4) 0.037(4) 0.009(3) 0.010(3) 0.001(3)
C66 0.100(7) 0.046(5) 0.046(5) 0.011(4) 0.006(5) 0.029(5)
C67 0.065(6) 0.032(4) 0.073(6) -0.006(4) 0.004(5) -0.001(4)
C71 0.052(5) 0.045(5) 0.040(4) -0.004(4) -0.009(3) 0.013(4)
C72 0.087(7) 0.033(5) 0.102(9) 0.014(5) -0.051(6) -0.003(5)
C73 0.116(10) 0.046(7) 0.155(13) -0.016(7) -0.079(10) 0.001(6)
C74 0.079(7) 0.059(6) 0.064(6) -0.008(5) -0.033(5) -0.008(5)
C75 0.034(4) 0.052(5) 0.069(6) 0.006(4) 0.010(4) 0.001(3)
C76 0.034(4) 0.050(5) 0.057(5) 0.015(4) 0.016(3) 0.000(3)
C77 0.056(5) 0.056(5) 0.043(5) -0.008(4) -0.008(4) 0.015(4)

loop_
_atom_type_symbol
_atom_type_description
_atom_type_scat_dispersion_real
_atom_type_scat_dispersion_imag
_atom_type_scat_source
C C 0.0181 0.0091 'International Tables Vol C Tables 4.2.6.8 and 6.1.1.4'
H H 0.0000 0.0000 'International Tables Vol C Tables 4.2.6.8 and 6.1.1.4'
Sn Sn 0.0259 5.4591 'International Tables Vol C Tables 4.2.6.8 and 6.1.1.4'

loop_
_geom_angle_atom_site_label_1
_geom_angle_atom_site_label_2
_geom_angle_atom_site_label_3
_geom_angle
C1 Sn1 C31 101.2(2)
C31 Sn1B C1 103.2(4)
C38 Sn2 C37 99.2(2)
C37 Sn2B C38 101.3(5)
C6 C1 C2 119.4(5)
C6 C1 Sn1B 111.5(4)
C2 C1 Sn1B 128.6(4)
C6 C1 Sn1 123.7(4)
C2 C1 Sn1 116.2(4)
C3 C2 C1 120.6(5)
C3 C2 C7 124.6(5)
C1 C2 C7 114.8(5)
C2 C3 C4 119.9(5)
C2 C3 H3 120.1
C4 C3 H3 120.1
C3 C4 C5 120.2(6)
C3 C4 H4 119.9
C5 C4 H4 119.9
C4 C5 C6 120.1(6)
C4 C5 H5 119.9
C6 C5 H5 119.9
C1 C6 C5 119.8(5)
C1 C6 C19 116.1(5)
C5 C6 C19 124.1(5)
C12 C7 C8 119.5(6)
C12 C7 C2 121.0(6)
C8 C7 C2 119.3(6)
C9 C8 C7 118.2(7)
C9 C8 C13 122.0(6)
C7 C8 C13 119.8(6)
C10 C9 C8 121.8(7)
C10 C9 H9 119.1
C8 C9 H9 119.1
C11 C10 C9 119.9(7)
C11 C10 H10 120.1
C9 C10 H10 120.1
C10 C11 C12 120.6(7)
C10 C11 H11 119.7
C12 C11 H11 119.7
C11 C12 C7 119.9(6)
C11 C12 C16 119.3(6)
C7 C12 C16 120.7(5)
C8 C13 C15 110.9(6)
C8 C13 C14 113.1(7)
C15 C13 C14 109.4(6)
C8 C13 H13 107.7
C15 C13 H13 107.7
C14 C13 H13 107.7
C13 C14 H14A 109.5
C13 C14 H14B 109.5
H14A C14 H14B 109.5
C13 C14 H14C 109.5
H14A C14 H14C 109.5
H14B C14 H14C 109.5
C13 C15 H15A 109.5
C13 C15 H15B 109.5
H15A C15 H15B 109.5
C13 C15 H15C 109.5
H15A C15 H15C 109.5
H15B C15 H15C 109.5
C17 C16 C18 110.0(6)
C17 C16 C12 114.5(6)
C18 C16 C12 109.6(5)
C17 C16 H16 107.5
C18 C16 H16 107.5
C12 C16 H16 107.5
C16 C17 H17A 109.5
C16 C17 H17B 109.5
H17A C17 H17B 109.5
C16 C17 H17C 109.5
H17A C17 H17C 109.5
H17B C17 H17C 109.5
C16 C18 H18A 109.5
C16 C18 H18B 109.5
H18A C18 H18B 109.5
C16 C18 H18C 109.5
H18A C18 H18C 109.5
H18B C18 H18C 109.5
C20 C19 C24 121.0(5)
C20 C19 C6 120.0(5)
C24 C19 C6 118.8(5)
C19 C20 C21 118.0(6)
C19 C20 C25 121.3(5)
C21 C20 C25 120.6(6)
C22 C21 C20 121.5(6)
C22 C21 H21 119.3
C20 C21 H21 119.3
C23 C22 C21 119.7(6)
C23 C22 H22 120.1
C21 C22 H22 120.1
C22 C23 C24 121.9(6)
C22 C23 H23 119.0
C24 C23 H23 119.0
C23 C24 C19 117.7(6)
C23 C24 C28 121.0(6)
C19 C24 C28 121.3(5)
C20 C25 C26 113.3(5)
C20 C25 C27 109.6(5)
C26 C25 C27 110.4(5)
C20 C25 H25 107.8
C26 C25 H25 107.8
C27 C25 H25 107.8
C25 C26 H26A 109.5
C25 C26 H26B 109.5
H26A C26 H26B 109.5
C25 C26 H26C 109.5
H26A C26 H26C 109.5
H26B C26 H26C 109.5
C25 C27 H27A 109.5
C25 C27 H27B 109.5
H27A C27 H27B 109.5
C25 C27 H27C 109.5
H27A C27 H27C 109.5
H27B C27 H27C 109.5
C24 C28 C29 113.4(6)
C24 C28 C30 110.0(6)
C29 C28 C30 110.6(6)
C24 C28 H28 107.6
C29 C28 H28 107.6
C30 C28 H28 107.6
C28 C29 H29A 109.5
C28 C29 H29B 109.5
H29A C29 H29B 109.5
C28 C29 H29C 109.5
H29A C29 H29C 109.5
H29B C29 H29C 109.5
C28 C30 H30A 109.5
C28 C30 H30B 109.5
H30A C30 H30B 109.5
C28 C30 H30C 109.5
H30A C30 H30C 109.5
H30B C30 H30C 109.5
C32 C31 C35 102.5(6)
C32 C31 Sn1B 96.3(5)
C35 C31 Sn1B 120.8(5)
C32 C31 Sn1 106.8(5)
C35 C31 Sn1 111.0(5)
C32 C31 H31 112.0
C35 C31 H31 112.0
Sn1 C31 H31 112.0
C33 C32 C31 104.1(6)
C33 C32 H32A 110.9
C31 C32 H32A 110.9
C33 C32 H32B 110.9
C31 C32 H32B 110.9
H32A C32 H32B 109.0
C32 C33 C34 101.7(6)
C32 C33 C37 107.1(6)
C34 C33 C37 102.6(6)
C32 C33 H33 114.7
C34 C33 H33 114.7
C37 C33 H33 114.7
C33 C34 C35 95.3(6)
C33 C34 H34A 112.7
C35 C34 H34A 112.7
C33 C34 H34B 112.7
C35 C34 H34B 112.7
H34A C34 H34B 110.2
C34 C35 C36 98.9(6)
C34 C35 C31 101.8(5)
C36 C35 C31 107.2(6)
C34 C35 H35 115.6
C36 C35 H35 115.6
C31 C35 H35 115.6
C37 C36 C35 105.0(6)
C37 C36 H36A 110.7
C35 C36 H36A 110.7
C37 C36 H36B 110.7
C35 C36 H36B 110.7
H36A C36 H36B 108.8
C36 C37 C33 102.1(6)
C36 C37 Sn2B 91.9(5)
C33 C37 Sn2B 122.2(5)
C36 C37 Sn2 103.0(5)
C33 C37 Sn2 113.9(5)
C36 C37 H37 112.3
C33 C37 H37 112.3
Sn2 C37 H37 112.3
C39 C38 C43 118.4(5)
C39 C38 Sn2B 127.7(4)
C43 C38 Sn2B 113.6(4)
C39 C38 Sn2 115.6(4)
C43 C38 Sn2 125.2(4)
C40 C39 C38 121.3(5)
C40 C39 C44 124.8(5)
C38 C39 C44 113.8(5)
C39 C40 C41 119.5(5)
C39 C40 H40 120.2
C41 C40 H40 120.2
C40 C41 C42 119.9(5)
C40 C41 H41 120.1
C42 C41 H41 120.1
C43 C42 C41 120.5(5)
C43 C42 H42 119.8
C41 C42 H42 119.8
C42 C43 C38 120.4(5)
C42 C43 C56 123.6(5)
C38 C43 C56 115.9(5)
C49 C44 C45 120.8(5)
C49 C44 C39 119.8(5)
C45 C44 C39 118.8(6)
C46 C45 C44 117.9(6)
C46 C45 C50 120.7(6)
C44 C45 C50 121.3(6)
C47 C46 C45 122.1(6)
C47 C46 H46 119.0
C45 C46 H46 119.0
C46 C47 C48 119.8(6)
C46 C47 H47 120.1
C48 C47 H47 120.1
C47 C48 C49 121.4(7)
C47 C48 H48 119.3
C49 C48 H48 119.3
C44 C49 C48 117.9(6)
C44 C49 C53 120.8(6)
C48 C49 C53 121.1(6)
C45 C50 C52 110.3(5)
C45 C50 C51 114.6(6)
C52 C50 C51 108.5(6)
C45 C50 H50 107.7
C52 C50 H50 107.7
C51 C50 H50 107.7
C50 C51 H51A 109.5
C50 C51 H51B 109.5
H51A C51 H51B 109.5
C50 C51 H51C 109.5
H51A C51 H51C 109.5
H51B C51 H51C 109.5
C50 C52 H52A 109.5
C50 C52 H52B 109.5
H52A C52 H52B 109.5
C50 C52 H52C 109.5
H52A C52 H52C 109.5
H52B C52 H52C 109.5
C49 C53 C55 114.2(6)
C49 C53 C54 109.0(5)
C55 C53 C54 109.7(6)
C49 C53 H53 107.9
C55 C53 H53 107.9
C54 C53 H53 107.9
C53 C54 H54A 109.5
C53 C54 H54B 109.5
H54A C54 H54B 109.5
C53 C54 H54C 109.5
H54A C54 H54C 109.5
H54B C54 H54C 109.5
C53 C55 H55A 109.5
C53 C55 H55B 109.5
H55A C55 H55B 109.5
C53 C55 H55C 109.5
H55A C55 H55C 109.5
H55B C55 H55C 109.5
C57 C56 C61 120.6(5)
C57 C56 C43 120.5(5)
C61 C56 C43 118.6(5)
C56 C57 C58 118.1(6)
C56 C57 C62 121.0(5)
C58 C57 C62 120.7(6)
C59 C58 C57 121.1(6)
C59 C58 H58 119.5
C57 C58 H58 119.5
C60 C59 C58 120.0(6)
C60 C59 H59 120.0
C58 C59 H59 120.0
C59 C60 C61 121.6(6)
C59 C60 H60 119.2
C61 C60 H60 119.2
C60 C61 C56 118.6(6)
C60 C61 C65 119.5(6)
C56 C61 C65 121.8(5)
C57 C62 C64 109.7(5)
C57 C62 C63 113.6(6)
C64 C62 C63 109.3(6)
C57 C62 H62 108.0
C64 C62 H62 108.0
C63 C62 H62 108.0
C62 C63 H63A 109.5
C62 C63 H63B 109.5
H63A C63 H63B 109.5
C62 C63 H63C 109.5
H63A C63 H63C 109.5
H63B C63 H63C 109.5
C62 C64 H64A 109.5
C62 C64 H64B 109.5
H64A C64 H64B 109.5
C62 C64 H64C 109.5
H64A C64 H64C 109.5
H64B C64 H64C 109.5
C66 C65 C61 114.0(6)
C66 C65 C67 111.4(7)
C61 C65 C67 109.5(6)
C66 C65 H65 107.2
C61 C65 H65 107.2
C67 C65 H65 107.2
C65 C66 H66A 109.5
C65 C66 H66B 109.5
H66A C66 H66B 109.5
C65 C66 H66C 109.5
H66A C66 H66C 109.5
H66B C66 H66C 109.5
C65 C67 H67A 109.5
C65 C67 H67B 109.5
H67A C67 H67B 109.5
C65 C67 H67C 109.5
H67A C67 H67C 109.5
H67B C67 H67C 109.5
C72 C71 C76 117.4(8)
C72 C71 C77 119.9(8)
C76 C71 C77 122.0(8)
C71 C72 C73 119.6(10)
C71 C72 H72 120.2
C73 C72 H72 120.2
C72 C73 C74 121.0(11)
C72 C73 H73 119.5
C74 C73 H73 119.5
C75 C74 C73 117.1(9)
C75 C74 H74 121.4
C73 C74 H74 121.4
C74 C75 C76 123.6(9)
C74 C75 H75 118.2
C76 C75 H75 118.2
C75 C76 C71 120.7(8)
C75 C76 H76 119.7
C71 C76 H76 119.7
C71 C77 H77A 109.5
C71 C77 H77B 109.5
H77A C77 H77B 109.5
C71 C77 H77C 109.5
H77A C77 H77C 109.5
H77B C77 H77C 109.5

loop_
_geom_bond_atom_site_label_1
_geom_bond_atom_site_label_2
_geom_bond_distance
Sn1 C1 2.200(6)
Sn1 C31 2.209(7)
Sn1B C31 2.160(9)
Sn1B C1 2.188(9)
Sn2 C38 2.207(6)
Sn2 C37 2.215(8)
Sn2B C37 2.154(12)
Sn2B C38 2.201(11)
C1 C6 1.398(8)
C1 C2 1.415(7)
C2 C3 1.381(8)
C2 C7 1.507(8)
C3 C4 1.396(9)
C3 H3 0.9500
C4 C5 1.398(8)
C4 H4 0.9500
C5 C6 1.401(8)
C5 H5 0.9500
C6 C19 1.505(7)
C7 C12 1.405(9)
C7 C8 1.421(9)
C8 C9 1.386(10)
C8 C13 1.521(10)
C9 C10 1.386(12)
C9 H9 0.9500
C10 C11 1.371(10)
C10 H10 0.9500
C11 C12 1.390(9)
C11 H11 0.9500
C12 C16 1.533(9)
C13 C15 1.531(11)
C13 C14 1.531(10)
C13 H13 1.0000
C14 H14A 0.9800
C14 H14B 0.9800
C14 H14C 0.9800
C15 H15A 0.9800
C15 H15B 0.9800
C15 H15C 0.9800
C16 C17 1.529(9)
C16 C18 1.530(10)
C16 H16 1.0000
C17 H17A 0.9800
C17 H17B 0.9800
C17 H17C 0.9800
C18 H18A 0.9800
C18 H18B 0.9800
C18 H18C 0.9800
C19 C20 1.403(8)
C19 C24 1.416(8)
C20 C21 1.408(8)
C20 C25 1.528(9)
C21 C22 1.377(9)
C21 H21 0.9500
C22 C23 1.371(10)
C22 H22 0.9500
C23 C24 1.403(8)
C23 H23 0.9500
C24 C28 1.520(9)
C25 C26 1.535(9)
C25 C27 1.537(9)
C25 H25 1.0000
C26 H26A 0.9800
C26 H26B 0.9800
C26 H26C 0.9800
C27 H27A 0.9800
C27 H27B 0.9800
C27 H27C 0.9800
C28 C29 1.528(10)
C28 C30 1.531(9)
C28 H28 1.0000
C29 H29A 0.9800
C29 H29B 0.9800
C29 H29C 0.9800
C30 H30A 0.9800
C30 H30B 0.9800
C30 H30C 0.9800
C31 C32 1.555(10)
C31 C35 1.557(9)
C31 H31 1.0000
C32 C33 1.518(10)
C32 H32A 0.9900
C32 H32B 0.9900
C33 C34 1.520(10)
C33 C37 1.562(10)
C33 H33 1.0000
C34 C35 1.544(10)
C34 H34A 0.9900
C34 H34B 0.9900
C35 C36 1.555(10)
C35 H35 1.0000
C36 C37 1.529(10)
C36 H36A 0.9900
C36 H36B 0.9900
C37 H37 1.0000
C38 C39 1.406(7)
C38 C43 1.414(8)
C39 C40 1.391(8)
C39 C44 1.509(8)
C40 C41 1.399(8)
C40 H40 0.9500
C41 C42 1.402(8)
C41 H41 0.9500
C42 C43 1.385(8)
C42 H42 0.9500
C43 C56 1.513(7)
C44 C49 1.406(9)
C44 C45 1.424(9)
C45 C46 1.392(9)
C45 C50 1.513(9)
C46 C47 1.375(10)
C46 H46 0.9500
C47 C48 1.376(10)
C47 H47 0.9500
C48 C49 1.414(9)
C48 H48 0.9500
C49 C53 1.518(9)
C50 C52 1.526(9)
C50 C51 1.535(10)
C50 H50 1.0000
C51 H51A 0.9800
C51 H51B 0.9800
C51 H51C 0.9800
C52 H52A 0.9800
C52 H52B 0.9800
C52 H52C 0.9800
C53 C55 1.536(9)
C53 C54 1.539(9)
C53 H53 1.0000
C54 H54A 0.9800
C54 H54B 0.9800
C54 H54C 0.9800
C55 H55A 0.9800
C55 H55B 0.9800
C55 H55C 0.9800
C56 C57 1.407(8)
C56 C61 1.412(8)
C57 C58 1.410(8)
C57 C62 1.527(9)
C58 C59 1.381(10)
C58 H58 0.9500
C59 C60 1.373(10)
C59 H59 0.9500
C60 C61 1.390(8)
C60 H60 0.9500
C61 C65 1.523(9)
C62 C64 1.531(9)
C62 C63 1.539(9)
C62 H62 1.0000
C63 H63A 0.9800
C63 H63B 0.9800
C63 H63C 0.9800
C64 H64A 0.9800
C64 H64B 0.9800
C64 H64C 0.9800
C65 C66 1.518(11)
C65 C67 1.534(11)
C65 H65 1.0000
C66 H66A 0.9800
C66 H66B 0.9800
C66 H66C 0.9800
C67 H67A 0.9800
C67 H67B 0.9800
C67 H67C 0.9800
C71 C72 1.391(12)
C71 C76 1.393(11)
C71 C77 1.472(11)
C72 C73 1.392(13)
C72 H72 0.9500
C73 C74 1.401(15)
C73 H73 0.9500
C74 C75 1.335(13)
C74 H74 0.9500
C75 C76 1.350(12)
C75 H75 0.9500
C76 H76 0.9500
C77 H77A 0.9800
C77 H77B 0.9800
C77 H77C 0.9800

loop_
_geom_torsion_atom_site_label_1
_geom_torsion_atom_site_label_2
_geom_torsion_atom_site_label_3
_geom_torsion_atom_site_label_4
_geom_torsion
C6 C1 C2 C3 -3.3(9)
Sn1B C1 C2 C3 167.5(5)
Sn1 C1 C2 C3 166.9(5)
C6 C1 C2 C7 176.3(6)
Sn1B C1 C2 C7 -12.9(8)
Sn1 C1 C2 C7 -13.5(7)
C1 C2 C3 C4 2.7(10)
C7 C2 C3 C4 -176.9(6)
C2 C3 C4 C5 -1.0(10)
C3 C4 C5 C6 0.0(10)
C2 C1 C6 C5 2.3(9)
Sn1B C1 C6 C5 -170.0(5)
Sn1 C1 C6 C5 -167.1(5)
C2 C1 C6 C19 -174.6(5)
Sn1B C1 C6 C19 13.1(7)
Sn1 C1 C6 C19 15.9(7)
C4 C5 C6 C1 -0.7(9)
C4 C5 C6 C19 175.9(6)
C3 C2 C7 C12 -90.1(8)
C1 C2 C7 C12 90.3(7)
C3 C2 C7 C8 95.0(8)
C1 C2 C7 C8 -84.6(7)
C12 C7 C8 C9 -2.3(9)
C2 C7 C8 C9 172.7(6)
C12 C7 C8 C13 176.6(6)
C2 C7 C8 C13 -8.4(9)
C7 C8 C9 C10 1.2(11)
C13 C8 C9 C10 -177.6(7)
C8 C9 C10 C11 0.7(12)
C9 C10 C11 C12 -1.5(12)
C10 C11 C12 C7 0.5(11)
C10 C11 C12 C16 178.1(7)
C8 C7 C12 C11 1.4(10)
C2 C7 C12 C11 -173.4(6)
C8 C7 C12 C16 -176.2(6)
C2 C7 C12 C16 9.0(9)
C9 C8 C13 C15 97.2(8)
C7 C8 C13 C15 -81.6(8)
C9 C8 C13 C14 -26.1(9)
C7 C8 C13 C14 155.0(6)
C11 C12 C16 C17 42.9(8)
C7 C12 C16 C17 -139.4(6)
C11 C12 C16 C18 -81.3(8)
C7 C12 C16 C18 96.4(7)
C1 C6 C19 C20 -81.8(7)
C5 C6 C19 C20 101.4(7)
C1 C6 C19 C24 94.0(7)
C5 C6 C19 C24 -82.8(8)
C24 C19 C20 C21 -1.5(9)
C6 C19 C20 C21 174.2(5)
C24 C19 C20 C25 174.8(5)
C6 C19 C20 C25 -9.5(8)
C19 C20 C21 C22 1.8(9)
C25 C20 C21 C22 -174.5(6)
C20 C21 C22 C23 -1.4(10)
C21 C22 C23 C24 0.6(10)
C22 C23 C24 C19 -0.2(9)
C22 C23 C24 C28 178.0(6)
C20 C19 C24 C23 0.8(8)
C6 C19 C24 C23 -175.0(5)
C20 C19 C24 C28 -177.5(5)
C6 C19 C24 C28 6.8(8)
C19 C20 C25 C26 155.3(6)
C21 C20 C25 C26 -28.4(8)
C19 C20 C25 C27 -80.8(7)
C21 C20 C25 C27 95.4(7)
C23 C24 C28 C29 40.6(8)
C19 C24 C28 C29 -141.2(6)
C23 C24 C28 C30 -83.8(7)
C19 C24 C28 C30 94.4(7)
C35 C31 C32 C33 3.5(7)
Sn1B C31 C32 C33 127.1(6)
Sn1 C31 C32 C33 120.3(5)
C31 C32 C33 C34 -37.7(7)
C31 C32 C33 C37 69.5(7)
C32 C33 C34 C35 56.0(7)
C37 C33 C34 C35 -54.7(6)
C33 C34 C35 C36 56.4(6)
C33 C34 C35 C31 -53.4(6)
C32 C31 C35 C34 31.2(7)
Sn1B C31 C35 C34 -74.1(7)
Sn1 C31 C35 C34 -82.5(6)
C32 C31 C35 C36 -72.1(7)
Sn1B C31 C35 C36 -177.4(5)
Sn1 C31 C35 C36 174.2(5)
C34 C35 C36 C37 -38.7(7)
C31 C35 C36 C37 66.7(7)
C35 C36 C37 C33 5.1(7)
C35 C36 C37 Sn2B 128.6(6)
C35 C36 C37 Sn2 123.5(5)
C32 C33 C37 C36 -75.4(7)
C34 C33 C37 C36 31.2(7)
C32 C33 C37 Sn2B -175.4(5)
C34 C33 C37 Sn2B -68.9(7)
C32 C33 C37 Sn2 174.3(5)
C34 C33 C37 Sn2 -79.1(6)
C43 C38 C39 C40 -1.7(9)
Sn2B C38 C39 C40 171.2(5)
Sn2 C38 C39 C40 168.6(5)
C43 C38 C39 C44 175.6(5)
Sn2B C38 C39 C44 -11.6(8)
Sn2 C38 C39 C44 -14.1(7)
C38 C39 C40 C41 -0.7(9)
C44 C39 C40 C41 -177.6(6)
C39 C40 C41 C42 2.9(9)
C40 C41 C42 C43 -2.7(9)
C41 C42 C43 C38 0.3(9)
C41 C42 C43 C56 176.1(6)
C39 C38 C43 C42 1.9(8)
Sn2B C38 C43 C42 -172.0(5)
Sn2 C38 C43 C42 -167.5(4)
C39 C38 C43 C56 -174.3(5)
Sn2B C38 C43 C56 11.9(7)
Sn2 C38 C43 C56 16.4(7)
C40 C39 C44 C49 -102.9(7)
C38 C39 C44 C49 79.9(7)
C40 C39 C44 C45 86.0(7)
C38 C39 C44 C45 -91.2(7)
C49 C44 C45 C46 -1.5(8)
C39 C44 C45 C46 169.5(5)
C49 C44 C45 C50 175.3(5)
C39 C44 C45 C50 -13.7(8)
C44 C45 C46 C47 -0.7(9)
C50 C45 C46 C47 -177.5(6)
C45 C46 C47 C48 2.2(11)
C46 C47 C48 C49 -1.5(11)
C45 C44 C49 C48 2.2(9)
C39 C44 C49 C48 -168.8(5)
C45 C44 C49 C53 -172.6(5)
C39 C44 C49 C53 16.5(8)
C47 C48 C49 C44 -0.7(10)
C47 C48 C49 C53 174.0(6)
C46 C45 C50 C52 88.6(7)
C44 C45 C50 C52 -88.1(7)
C46 C45 C50 C51 -34.2(8)
C44 C45 C50 C51 149.1(5)
C44 C49 C53 C55 -148.5(6)
C48 C49 C53 C55 37.0(8)
C44 C49 C53 C54 88.5(7)
C48 C49 C53 C54 -86.0(7)
C42 C43 C56 C57 107.4(7)
C38 C43 C56 C57 -76.5(7)
C42 C43 C56 C61 -78.3(8)
C38 C43 C56 C61 97.8(7)
C61 C56 C57 C58 -2.3(9)
C43 C56 C57 C58 171.9(6)
C61 C56 C57 C62 173.3(6)
C43 C56 C57 C62 -12.5(9)
C56 C57 C58 C59 1.0(10)
C62 C57 C58 C59 -174.5(6)
C57 C58 C59 C60 0.7(10)
C58 C59 C60 C61 -1.3(10)
C59 C60 C61 C56 0.1(10)
C59 C60 C61 C65 177.1(6)
C57 C56 C61 C60 1.7(9)
C43 C56 C61 C60 -172.6(6)
C57 C56 C61 C65 -175.2(6)
C43 C56 C61 C65 10.5(9)
C56 C57 C62 C64 -76.5(7)
C58 C57 C62 C64 99.0(7)
C56 C57 C62 C63 160.9(6)
C58 C57 C62 C63 -23.7(8)
C60 C61 C65 C66 52.0(9)
C56 C61 C65 C66 -131.1(7)
C60 C61 C65 C67 -73.6(8)
C56 C61 C65 C67 103.3(7)
C76 C71 C72 C73 -6.8(17)
C77 C71 C72 C73 -177.4(11)
C71 C72 C73 C74 1(2)
C72 C73 C74 C75 5(2)
C73 C74 C75 C76 -4.6(17)
C74 C75 C76 C71 -1.8(14)
C72 C71 C76 C75 7.5(13)
C77 C71 C76 C75 178.0(8)
